data_1543572
loop_
_publ_author_name
'Jin, Dong-Po'
'Gao, Pin'
'Chen, Dao-Qian'
'Chen, Si'
'Wang, Jia'
'Liu, Xue-Yuan'
'Liang, Yong-Min'

_publ_section_title
;
 AgSCF3-Mediated Oxidative Trifluoromethythiolation of Alkynes with
 Dearomatization to Synthesize SCF3-Substituted Spiro[4,5]trienones.
;
_journal_issue 14
_journal_name_full 'Organic letters'
_journal_page_first 3486
_journal_page_last 3489
_journal_paper_doi 10.1021/acs.orglett.6b01702
_journal_volume 18
_journal_year 2016
_chemical_formula_moiety 'C22 H24 F3 N O3 S'
_chemical_formula_sum 'C22 H24 F3 N O3 S'
_chemical_formula_weight 439.48
_chemical_name_systematic
;
 ? 
;
_space_group_crystal_system monoclinic
_space_group_IT_number 14
_space_group_name_Hall '-P 2yn'
_space_group_name_H-M_alt 'P 1 21/n 1'
_symmetry_space_group_name_Hall '-P 2yn'
_symmetry_space_group_name_H-M 'P 1 21/n 1'
_atom_sites_solution_hydrogens geom
_atom_sites_solution_primary iterative
_atom_sites_solution_secondary difmap
_audit_creation_date 2016-04-18
_audit_creation_method
;
Olex2 1.2
(compiled 2016.02.19 svn.r3266 for OlexSys, GUI svn.r5155)
;
_cell_angle_alpha 90.00
_cell_angle_beta 101.076(6)
_cell_angle_gamma 90.00
_cell_formula_units_Z 4
_cell_length_a 12.2909(8)
_cell_length_b 12.7985(11)
_cell_length_c 14.5821(9)
_cell_measurement_reflns_used 2030
_cell_measurement_temperature 291.23(10)
_cell_measurement_theta_max 68.1790
_cell_measurement_theta_min 5.2140
_cell_volume 2251.1(3)
_computing_cell_refinement
;
CrysAlisPro, Agilent Technologies,
Version 1.171.37.35 (release 13-08-2014 CrysAlis171 .NET)
(compiled Aug 13 2014,18:06:01)
;
_computing_data_collection
;
CrysAlisPro, Agilent Technologies,
Version 1.171.37.35 (release 13-08-2014 CrysAlis171 .NET)
(compiled Aug 13 2014,18:06:01)
;
_computing_data_reduction
;
CrysAlisPro, Agilent Technologies,
Version 1.171.37.35 (release 13-08-2014 CrysAlis171 .NET)
(compiled Aug 13 2014,18:06:01)
;
_computing_molecular_graphics 'Olex2 (Dolomanov et al., 2009)'
_computing_publication_material 'Olex2 (Dolomanov et al., 2009)'
_computing_structure_refinement 'ShelXL (Sheldrick, 2015)'
_computing_structure_solution
;
Superflip (Palatinus & Chapuis, 2007;Palatinus & van der Lee, 2008;
Palatinus et al., 2012)
;
_diffrn_ambient_environment air
_diffrn_ambient_temperature 291.23(10)
_diffrn_detector 'CCD plate'
_diffrn_detector_area_resol_mean 16.0733
_diffrn_detector_type Eos
_diffrn_measured_fraction_theta_full 0.983
_diffrn_measured_fraction_theta_max 0.983
_diffrn_measurement_details
;
  1 omega  143.00  176.00   1.0000    1.0000
omega____ theta____ kappa____ phi______ frames
    -      108.0000    0.0000   60.0000 33

  2 omega   88.00  114.00   1.0000    1.0000
omega____ theta____ kappa____ phi______ frames
    -      108.0000 -111.0000    0.0000 26

  3 omega   82.00  111.00   1.0000    1.0000
omega____ theta____ kappa____ phi______ frames
    -      108.0000  -77.0000  -60.0000 29

  4 omega   52.00   92.00   1.0000    1.0000
omega____ theta____ kappa____ phi______ frames
    -      108.0000  -38.0000 -120.0000 40

  5 omega   49.00  112.00   1.0000    1.0000
omega____ theta____ kappa____ phi______ frames
    -      108.0000 -111.0000 -120.0000 63

  6 omega   35.00   85.00   1.0000    1.0000
omega____ theta____ kappa____ phi______ frames
    -      108.0000  -25.0000 -150.0000 50

  7 omega   36.00   89.00   1.0000    1.0000
omega____ theta____ kappa____ phi______ frames
    -      108.0000  -38.0000  -60.0000 53

  8 omega   41.00  130.00   1.0000    1.0000
omega____ theta____ kappa____ phi______ frames
    -      108.0000  -63.0000   30.0000 89

  9 omega   82.00  118.00   1.0000    1.0000
omega____ theta____ kappa____ phi______ frames
    -      108.0000    0.0000   60.0000 36

 10 omega   63.00  101.00   1.0000    1.0000
omega____ theta____ kappa____ phi______ frames
    -       54.0000   57.0000   30.0000 38

 11 omega   47.00   75.00   1.0000    1.0000
omega____ theta____ kappa____ phi______ frames
    -      108.0000  -25.0000   90.0000 28

 12 omega   50.00   83.00   1.0000    1.0000
omega____ theta____ kappa____ phi______ frames
    -      108.0000  -38.0000  120.0000 33

 13 omega   37.00   79.00   1.0000    1.0000
omega____ theta____ kappa____ phi______ frames
    -      108.0000    0.0000   60.0000 42

 14 omega   25.00   83.00   1.0000    1.0000
omega____ theta____ kappa____ phi______ frames
    -       54.0000  -77.0000  -60.0000 58

 15 omega   24.00   70.00   1.0000    1.0000
omega____ theta____ kappa____ phi______ frames
    -        0.0000   38.0000   30.0000 46

 16 omega   23.00   60.00   1.0000    1.0000
omega____ theta____ kappa____ phi______ frames
    -        0.0000   57.0000  120.0000 37

 17 omega  -10.00   17.00   1.0000    1.0000
omega____ theta____ kappa____ phi______ frames
    -        0.0000   57.0000  120.0000 27

 18 omega   59.00  123.00   1.0000    1.0000
omega____ theta____ kappa____ phi______ frames
    -       54.0000   57.0000 -120.0000 64

 19 omega    2.00   87.00   1.0000    1.0000
omega____ theta____ kappa____ phi______ frames
    -       54.0000  -99.0000 -150.0000 85

 20 omega  -14.00   33.00   1.0000    1.0000
omega____ theta____ kappa____ phi______ frames
    -       54.0000  -57.0000   90.0000 47
;
_diffrn_measurement_device 'four-circle diffractometer'
_diffrn_measurement_device_type 'SuperNova, Dual, Cu at zero, Eos'
_diffrn_measurement_method '\w scans'
_diffrn_orient_matrix_UB_11 0.1192748000
_diffrn_orient_matrix_UB_12 0.0427058000
_diffrn_orient_matrix_UB_13 0.0244874000
_diffrn_orient_matrix_UB_21 0.0457556000
_diffrn_orient_matrix_UB_22 -0.1119728000
_diffrn_orient_matrix_UB_23 -0.0008669000
_diffrn_orient_matrix_UB_31 0.0024030000
_diffrn_orient_matrix_UB_32 0.0110722000
_diffrn_orient_matrix_UB_33 -0.1047813000
_diffrn_radiation_monochromator mirror
_diffrn_radiation_probe x-ray
_diffrn_radiation_type CuK\a
_diffrn_radiation_wavelength 1.54184
_diffrn_reflns_av_R_equivalents 0.0245
_diffrn_reflns_av_unetI/netI 0.0357
_diffrn_reflns_limit_h_max 14
_diffrn_reflns_limit_h_min -14
_diffrn_reflns_limit_k_max 15
_diffrn_reflns_limit_k_min -15
_diffrn_reflns_limit_l_max 9
_diffrn_reflns_limit_l_min -17
_diffrn_reflns_number 8622
_diffrn_reflns_theta_full 69.74
_diffrn_reflns_theta_max 69.74
_diffrn_reflns_theta_min 4.32
_diffrn_source 'sealed X-ray tube'
_diffrn_source_type 'SuperNova (Cu) X-ray Source'
_exptl_absorpt_coefficient_mu 1.696
_exptl_absorpt_correction_T_max 1.00000
_exptl_absorpt_correction_T_min 0.86268
_exptl_absorpt_correction_type multi-scan
_exptl_absorpt_process_details
;
CrysAlisPro, Agilent Technologies,
Version 1.171.37.35 (release 13-08-2014 CrysAlis171 .NET)
(compiled Aug 13 2014,18:06:01)
Empirical absorption correction using spherical harmonics,
 implemented in SCALE3 ABSPACK scaling algorithm.
;
_exptl_crystal_colour 'clear light yellow'
_exptl_crystal_colour_lustre clear
_exptl_crystal_colour_modifier light
_exptl_crystal_colour_primary yellow
_exptl_crystal_density_diffrn 1.297
_exptl_crystal_density_method 'not measured'
_exptl_crystal_description block
_exptl_crystal_F_000 920
_exptl_crystal_size_max 0.25
_exptl_crystal_size_mid 0.22
_exptl_crystal_size_min 0.21
_refine_diff_density_max 1.008
_refine_diff_density_min -0.487
_refine_diff_density_rms 0.059
_refine_ls_extinction_method none
_refine_ls_goodness_of_fit_ref 1.055
_refine_ls_hydrogen_treatment constr
_refine_ls_matrix_type full
_refine_ls_number_parameters 276
_refine_ls_number_reflns 4176
_refine_ls_number_restraints 0
_refine_ls_restrained_S_all 1.055
_refine_ls_R_factor_all 0.0899
_refine_ls_R_factor_gt 0.0668
_refine_ls_shift/su_max 0.000
_refine_ls_shift/su_mean 0.000
_refine_ls_structure_factor_coef Fsqd
_refine_ls_weighting_details 'calc w=1/[\s^2^(Fo^2^)+(0.1270P)^2^+0.7116P] where P=(Fo^2^+2Fc^2^)/3'
_refine_ls_weighting_scheme calc
_refine_ls_wR_factor_gt 0.1976
_refine_ls_wR_factor_ref 0.2260
_reflns_number_gt 2945
_reflns_number_total 4176
_reflns_threshold_expression >2sigma(I)
_cod_data_source_file ol6b01702_si_003.cif
_cod_data_source_block jdp_25_1
_cod_depositor_comments 'Adding full bibliography for 1543572.cif.'
_cod_database_code 1543572
_chemical_oxdiff_formula 'C138 O12 S8'
_reflns_odcompleteness_completeness 99.76
_reflns_odcompleteness_iscentric 1
_reflns_odcompleteness_theta 66.97
_olex2_refinement_description
;
1. Fixed Uiso
 At 1.2 times of:
  All C(H) groups
 At 1.5 times of:
  All C(H,H,H) groups
2.a Aromatic/amide H refined with riding coordinates:
 C5(H5), C6(H6), C8(H8), C9(H9), C13(H13), C14(H14), C15(H15), C16(H16),
 C17(H17)
2.b Idealised Me refined as rotating group:
 C10(H10A,H10B,H10C), C11(H11A,H11B,H11C), C19(H19A,H19B,H19C), C20(H20A,H20B,
 H20C), C21(H21A,H21B,H21C)
;
_olex2_date_sample_data_collection 2016-04-15
_olex2_submission_special_instructions 'No special instructions were received'

loop_
_space_group_symop_id
_space_group_symop_operation_xyz
1 'x, y, z'
2 '-x+1/2, y+1/2, -z+1/2'
3 '-x, -y, -z'
4 'x-1/2, -y-1/2, z-1/2'

loop_
_atom_site_label
_atom_site_type_symbol
_atom_site_fract_x
_atom_site_fract_y
_atom_site_fract_z
_atom_site_U_iso_or_equiv
_atom_site_adp_type
_atom_site_occupancy
_atom_site_calc_flag
_atom_site_refinement_flags_posn
S1 S 0.35166(7) 0.40966(8) 1.08082(5) 0.0616(3) Uani 1 d .
F1 F 0.3970(5) 0.2110(3) 1.0833(4) 0.189(2) Uani 1 d .
F2 F 0.3052(4) 0.2619(3) 1.1830(2) 0.1481(15) Uani 1 d .
F3 F 0.2387(5) 0.2386(4) 1.0436(3) 0.183(2) Uani 1 d .
O10 O 0.5589(2) 0.3468(3) 0.98513(18) 0.0783(8) Uani 1 d .
N1 N 0.4496(2) 0.3750(2) 0.84093(19) 0.0582(7) Uani 1 d .
O2 O 0.21131(19) 0.4841(2) 0.52173(15) 0.0659(7) Uani 1 d .
O3 O 0.32337(19) 0.4471(2) 0.51553(15) 0.0674(7) Uani 1 d .
C1 C 0.4706(3) 0.3696(3) 0.9349(2) 0.0567(8) Uani 1 d .
C2 C 0.3653(2) 0.4006(3) 0.9638(2) 0.0502(7) Uani 1 d .
C3 C 0.2893(2) 0.4272(2) 0.8899(2) 0.0472(7) Uani 1 d .
C4 C 0.3384(2) 0.4153(3) 0.8018(2) 0.0480(7) Uani 1 d .
C5 C 0.2733(3) 0.3393(3) 0.7342(2) 0.0545(8) Uani 1 d .
H5 H 0.2746 0.2691 0.7507 0.065 Uiso 1 calc R
C6 C 0.2142(3) 0.3676(3) 0.6524(2) 0.0561(8) Uani 1 d .
H6 H 0.1768 0.3160 0.6138 0.067 Uiso 1 calc R
C7 C 0.2046(3) 0.4787(3) 0.6188(2) 0.0547(8) Uani 1 d .
C8 C 0.2901(3) 0.5470(3) 0.6758(2) 0.0533(7) Uani 1 d .
H8 H 0.3034 0.6120 0.6516 0.064 Uiso 1 calc R
C9 C 0.3479(2) 0.5210(3) 0.7584(2) 0.0509(7) Uani 1 d .
H9 H 0.3966 0.5697 0.7911 0.061 Uiso 1 calc R
C10 C 0.0882(3) 0.5217(4) 0.6190(3) 0.0759(12) Uani 1 d .
H10A H 0.0846 0.5935 0.5995 0.114 Uiso 1 calc GR
H10B H 0.0726 0.5170 0.6809 0.114 Uiso 1 calc GR
H10C H 0.0345 0.4817 0.5767 0.114 Uiso 1 calc GR
C11 C 0.5306(3) 0.3537(4) 0.7825(3) 0.0754(11) Uani 1 d .
H11A H 0.6035 0.3707 0.8161 0.113 Uiso 1 calc GR
H11B H 0.5140 0.3952 0.7267 0.113 Uiso 1 calc GR
H11C H 0.5279 0.2810 0.7660 0.113 Uiso 1 calc GR
C12 C 0.1764(2) 0.4688(3) 0.8858(2) 0.0516(7) Uani 1 d .
C13 C 0.1620(3) 0.5728(3) 0.9043(3) 0.0726(10) Uani 1 d .
H13 H 0.2233 0.6162 0.9206 0.087 Uiso 1 calc R
C14 C 0.0567(4) 0.6126(5) 0.8986(3) 0.0986(16) Uani 1 d .
H14 H 0.0472 0.6830 0.9108 0.118 Uiso 1 calc R
C15 C -0.0338(4) 0.5492(6) 0.8752(3) 0.108(2) Uani 1 d .
H15 H -0.1045 0.5766 0.8719 0.130 Uiso 1 calc R
C16 C -0.0212(3) 0.4454(6) 0.8566(4) 0.0984(16) Uani 1 d .
H16 H -0.0832 0.4027 0.8403 0.118 Uiso 1 calc R
C17 C 0.0840(3) 0.4041(4) 0.8620(3) 0.0742(11) Uani 1 d .
H17 H 0.0930 0.3337 0.8499 0.089 Uiso 1 calc R
C18 C 0.3178(3) 0.4096(3) 0.4217(2) 0.0634(9) Uani 1 d .
C19 C 0.2430(4) 0.3155(4) 0.4036(4) 0.1055(18) Uani 1 d .
H19A H 0.2555 0.2711 0.4577 0.158 Uiso 1 calc GR
H19B H 0.2587 0.2776 0.3509 0.158 Uiso 1 calc GR
H19C H 0.1670 0.3379 0.3908 0.158 Uiso 1 calc GR
C20 C 0.2807(5) 0.4964(5) 0.3530(3) 0.1015(16) Uani 1 d .
H20A H 0.2050 0.5138 0.3538 0.152 Uiso 1 calc GR
H20B H 0.2870 0.4739 0.2914 0.152 Uiso 1 calc GR
H20C H 0.3267 0.5567 0.3700 0.152 Uiso 1 calc GR
C21 C 0.4378(4) 0.3795(5) 0.4225(3) 0.0940(15) Uani 1 d .
H21A H 0.4822 0.4415 0.4252 0.141 Uiso 1 calc GR
H21B H 0.4420 0.3413 0.3666 0.141 Uiso 1 calc GR
H21C H 0.4647 0.3366 0.4760 0.141 Uiso 1 calc GR
C22 C 0.3320(5) 0.2768(4) 1.1031(3) 0.0945(15) Uani 1 d .

loop_
_atom_site_aniso_label
_atom_site_aniso_U_11
_atom_site_aniso_U_22
_atom_site_aniso_U_33
_atom_site_aniso_U_23
_atom_site_aniso_U_13
_atom_site_aniso_U_12
S1 0.0682(6) 0.0749(6) 0.0406(4) -0.0079(4) 0.0075(3) 0.0063(4)
F1 0.255(5) 0.095(2) 0.265(5) 0.047(3) 0.171(5) 0.062(3)
F2 0.264(5) 0.117(3) 0.0848(19) 0.0198(18) 0.088(3) 0.008(3)
F3 0.272(6) 0.132(3) 0.136(3) 0.009(3) 0.014(3) -0.076(4)
O10 0.0557(14) 0.114(2) 0.0616(15) 0.0038(14) 0.0013(11) 0.0256(14)
N1 0.0500(14) 0.0762(19) 0.0503(15) 0.0044(13) 0.0144(11) 0.0133(13)
O2 0.0637(14) 0.0961(19) 0.0395(11) 0.0054(11) 0.0136(10) 0.0025(13)
O3 0.0593(13) 0.1000(19) 0.0454(12) -0.0117(12) 0.0165(10) -0.0115(13)
C1 0.0503(17) 0.067(2) 0.0519(18) -0.0023(15) 0.0076(14) 0.0082(15)
C2 0.0468(16) 0.0611(19) 0.0418(15) -0.0026(13) 0.0064(12) 0.0031(13)
C3 0.0461(15) 0.0544(17) 0.0417(15) 0.0000(13) 0.0097(12) -0.0009(13)
C4 0.0450(15) 0.0591(18) 0.0399(15) 0.0032(13) 0.0083(12) 0.0018(13)
C5 0.0634(18) 0.0546(18) 0.0481(17) -0.0018(14) 0.0176(14) -0.0063(15)
C6 0.0602(18) 0.065(2) 0.0443(16) -0.0084(15) 0.0135(14) -0.0153(15)
C7 0.0555(18) 0.073(2) 0.0364(15) 0.0030(14) 0.0115(13) -0.0006(15)
C8 0.0620(18) 0.0541(18) 0.0465(16) 0.0044(14) 0.0171(14) 0.0010(14)
C9 0.0490(16) 0.0568(18) 0.0477(16) -0.0022(14) 0.0113(12) -0.0056(13)
C10 0.062(2) 0.116(4) 0.0489(19) 0.004(2) 0.0095(15) 0.012(2)
C11 0.061(2) 0.110(3) 0.061(2) 0.002(2) 0.0250(17) 0.021(2)
C12 0.0451(16) 0.072(2) 0.0380(15) 0.0042(14) 0.0081(12) 0.0052(14)
C13 0.063(2) 0.084(3) 0.070(2) -0.008(2) 0.0107(17) 0.0182(19)
C14 0.092(3) 0.117(4) 0.087(3) -0.008(3) 0.017(3) 0.049(3)
C15 0.064(3) 0.184(6) 0.077(3) 0.010(4) 0.017(2) 0.051(4)
C16 0.048(2) 0.156(5) 0.093(3) 0.014(3) 0.017(2) 0.000(3)
C17 0.054(2) 0.091(3) 0.078(3) 0.002(2) 0.0143(17) -0.0095(19)
C18 0.074(2) 0.076(2) 0.0440(17) -0.0121(16) 0.0226(15) -0.0227(18)
C19 0.111(4) 0.109(4) 0.107(4) -0.038(3) 0.047(3) -0.052(3)
C20 0.139(4) 0.116(4) 0.058(2) 0.012(2) 0.041(3) 0.008(3)
C21 0.081(3) 0.124(4) 0.085(3) -0.030(3) 0.035(2) -0.014(3)
C22 0.148(5) 0.080(3) 0.065(3) -0.004(2) 0.043(3) 0.016(3)

loop_
_atom_type_symbol
_atom_type_description
_atom_type_scat_dispersion_real
_atom_type_scat_dispersion_imag
_atom_type_scat_source
C C 0.0181 0.0091 'International Tables Vol C Tables 4.2.6.8 and 6.1.1.4'
H H 0.0000 0.0000 'International Tables Vol C Tables 4.2.6.8 and 6.1.1.4'
F F 0.0727 0.0534 'International Tables Vol C Tables 4.2.6.8 and 6.1.1.4'
N N 0.0311 0.0180 'International Tables Vol C Tables 4.2.6.8 and 6.1.1.4'
O O 0.0492 0.0322 'International Tables Vol C Tables 4.2.6.8 and 6.1.1.4'
S S 0.3331 0.5567 'International Tables Vol C Tables 4.2.6.8 and 6.1.1.4'

loop_
_geom_angle_atom_site_label_1
_geom_angle_atom_site_label_2
_geom_angle_atom_site_label_3
_geom_angle
C2 S1 C22 99.13(18)
C1 N1 C4 113.3(2)
C1 N1 C11 124.6(3)
C11 N1 C4 121.9(3)
C7 O2 O3 106.0(2)
C18 O3 O2 106.9(2)
O10 C1 N1 126.7(3)
O10 C1 C2 127.8(3)
N1 C1 C2 105.5(3)
C1 C2 S1 123.0(2)
C3 C2 S1 126.1(2)
C3 C2 C1 110.7(3)
C2 C3 C4 109.0(3)
C2 C3 C12 129.4(3)
C12 C3 C4 121.5(2)
N1 C4 C3 101.4(2)
N1 C4 C5 111.5(3)
N1 C4 C9 109.7(2)
C5 C4 C3 111.7(2)
C5 C4 C9 112.3(2)
C9 C4 C3 109.8(3)
C4 C5 H5 118.4
C6 C5 C4 123.1(3)
C6 C5 H5 118.4
C5 C6 H6 118.4
C5 C6 C7 123.3(3)
C7 C6 H6 118.4
O2 C7 C6 110.6(3)
O2 C7 C8 110.7(3)
O2 C7 C10 102.4(2)
C6 C7 C10 110.8(3)
C8 C7 C6 111.7(3)
C8 C7 C10 110.2(3)
C7 C8 H8 118.0
C9 C8 C7 124.0(3)
C9 C8 H8 118.0
C4 C9 H9 118.7
C8 C9 C4 122.6(3)
C8 C9 H9 118.7
C7 C10 H10A 109.5
C7 C10 H10B 109.5
C7 C10 H10C 109.5
H10A C10 H10B 109.5
H10A C10 H10C 109.5
H10B C10 H10C 109.5
N1 C11 H11A 109.5
N1 C11 H11B 109.5
N1 C11 H11C 109.5
H11A C11 H11B 109.5
H11A C11 H11C 109.5
H11B C11 H11C 109.5
C13 C12 C3 119.7(3)
C13 C12 C17 119.6(3)
C17 C12 C3 120.7(3)
C12 C13 H13 120.0
C12 C13 C14 120.0(4)
C14 C13 H13 120.0
C13 C14 H14 119.8
C15 C14 C13 120.3(5)
C15 C14 H14 119.8
C14 C15 H15 119.7
C14 C15 C16 120.6(4)
C16 C15 H15 119.7
C15 C16 H16 120.1
C15 C16 C17 119.8(5)
C17 C16 H16 120.1
C12 C17 H17 120.2
C16 C17 C12 119.7(5)
C16 C17 H17 120.2
O3 C18 C19 110.4(3)
O3 C18 C20 109.9(3)
O3 C18 C21 102.0(3)
C19 C18 C21 110.9(4)
C20 C18 C19 112.1(4)
C20 C18 C21 111.2(4)
C18 C19 H19A 109.5
C18 C19 H19B 109.5
C18 C19 H19C 109.5
H19A C19 H19B 109.5
H19A C19 H19C 109.5
H19B C19 H19C 109.5
C18 C20 H20A 109.5
C18 C20 H20B 109.5
C18 C20 H20C 109.5
H20A C20 H20B 109.5
H20A C20 H20C 109.5
H20B C20 H20C 109.5
C18 C21 H21A 109.5
C18 C21 H21B 109.5
C18 C21 H21C 109.5
H21A C21 H21B 109.5
H21A C21 H21C 109.5
H21B C21 H21C 109.5
F1 C22 S1 120.0(4)
F1 C22 F2 113.6(5)
F1 C22 F3 96.2(5)
F2 C22 S1 112.4(3)
F2 C22 F3 101.0(5)
F3 C22 S1 110.6(4)

loop_
_geom_bond_atom_site_label_1
_geom_bond_atom_site_label_2
_geom_bond_distance
S1 C2 1.750(3)
S1 C22 1.756(5)
F1 C22 1.233(6)
F2 C22 1.284(5)
F3 C22 1.386(7)
O10 C1 1.222(4)
N1 C1 1.346(4)
N1 C4 1.470(4)
N1 C11 1.456(4)
O2 O3 1.476(3)
O2 C7 1.435(4)
O3 C18 1.439(4)
C1 C2 1.490(4)
C2 C3 1.327(4)
C3 C4 1.529(4)
C3 C12 1.477(4)
C4 C5 1.502(4)
C4 C9 1.508(4)
C5 H5 0.9300
C5 C6 1.322(5)
C6 H6 0.9300
C6 C7 1.502(5)
C7 C8 1.492(5)
C7 C10 1.534(5)
C8 H8 0.9300
C8 C9 1.318(4)
C9 H9 0.9300
C10 H10A 0.9600
C10 H10B 0.9600
C10 H10C 0.9600
C11 H11A 0.9600
C11 H11B 0.9600
C11 H11C 0.9600
C12 C13 1.376(5)
C12 C17 1.393(5)
C13 H13 0.9300
C13 C14 1.379(6)
C14 H14 0.9300
C14 C15 1.366(9)
C15 H15 0.9300
C15 C16 1.371(9)
C16 H16 0.9300
C16 C17 1.385(6)
C17 H17 0.9300
C18 C19 1.508(5)
C18 C20 1.506(6)
C18 C21 1.522(6)
C19 H19A 0.9600
C19 H19B 0.9600
C19 H19C 0.9600
C20 H20A 0.9600
C20 H20B 0.9600
C20 H20C 0.9600
C21 H21A 0.9600
C21 H21B 0.9600
C21 H21C 0.9600

loop_
_geom_torsion_atom_site_label_1
_geom_torsion_atom_site_label_2
_geom_torsion_atom_site_label_3
_geom_torsion_atom_site_label_4
_geom_torsion
S1 C2 C3 C4 175.4(2)
S1 C2 C3 C12 -0.8(5)
O10 C1 C2 S1 0.0(6)
O10 C1 C2 C3 175.3(4)
N1 C1 C2 S1 -178.0(3)
N1 C1 C2 C3 -2.7(4)
N1 C4 C5 C6 -135.4(3)
N1 C4 C9 C8 134.9(3)
O2 O3 C18 C19 -65.0(4)
O2 O3 C18 C20 59.1(4)
O2 O3 C18 C21 177.1(3)
O2 C7 C8 C9 -139.8(3)
O3 O2 C7 C6 -63.8(3)
O3 O2 C7 C8 60.6(3)
O3 O2 C7 C10 178.1(3)
C1 N1 C4 C3 -3.9(4)
C1 N1 C4 C5 -122.8(3)
C1 N1 C4 C9 112.2(3)
C1 C2 C3 C4 0.3(4)
C1 C2 C3 C12 -175.9(3)
C2 S1 C22 F1 50.8(6)
C2 S1 C22 F2 -171.7(4)
C2 S1 C22 F3 -59.7(4)
C2 C3 C4 N1 2.0(3)
C2 C3 C4 C5 120.8(3)
C2 C3 C4 C9 -114.0(3)
C2 C3 C12 C13 79.0(5)
C2 C3 C12 C17 -102.0(4)
C3 C4 C5 C6 112.1(3)
C3 C4 C9 C8 -114.5(3)
C3 C12 C13 C14 178.6(4)
C3 C12 C17 C16 -178.6(4)
C4 N1 C1 O10 -173.9(4)
C4 N1 C1 C2 4.2(4)
C4 C3 C12 C13 -96.8(4)
C4 C3 C12 C17 82.1(4)
C4 C5 C6 C7 -0.8(5)
C5 C4 C9 C8 10.4(4)
C5 C6 C7 O2 138.3(3)
C5 C6 C7 C8 14.5(4)
C5 C6 C7 C10 -108.8(4)
C6 C7 C8 C9 -16.0(4)
C7 O2 O3 C18 156.0(3)
C7 C8 C9 C4 3.8(5)
C9 C4 C5 C6 -11.8(4)
C10 C7 C8 C9 107.6(4)
C11 N1 C1 O10 0.3(6)
C11 N1 C1 C2 178.4(4)
C11 N1 C4 C3 -178.3(3)
C11 N1 C4 C5 62.8(4)
C11 N1 C4 C9 -62.2(4)
C12 C3 C4 N1 178.6(3)
C12 C3 C4 C5 -62.6(4)
C12 C3 C4 C9 62.6(4)
C12 C13 C14 C15 0.3(7)
C13 C12 C17 C16 0.4(6)
C13 C14 C15 C16 -0.4(8)
C14 C15 C16 C17 0.4(8)
C15 C16 C17 C12 -0.4(7)
C17 C12 C13 C14 -0.4(6)
C22 S1 C2 C1 -80.7(4)
C22 S1 C2 C3 104.8(4)
